data_4511589
loop_
_publ_author_name
'SeethaLekshmi, Sunil'
'Varughese, Sunil'
'Giri, Lopamudra'
'Pedireddi, V. R.'

_publ_section_title
;
 Molecular Complexes of 4-Halophenylboronic Acids: A Systematic
 Exploration of Isostructurality and Structural Landscape
;
_journal_issue 8
_journal_name_full 'Crystal Growth &amp; Design'
_journal_page_first 4143
_journal_paper_doi 10.1021/cg500750p
_journal_volume 14
_journal_year 2014
_chemical_formula_moiety 'C12 H8 N2, C6 H6 B Cl O2 '
_chemical_formula_sum 'C18 H14 B Cl N2 O2'
_chemical_formula_weight 336.57
_chemical_name_systematic
; 
 4-Chlorophenylboronic acid-4,7-phenanthroline complex 
;
_space_group_IT_number 2
_symmetry_cell_setting triclinic
_symmetry_space_group_name_Hall '-P 1'
_symmetry_space_group_name_H-M 'P -1'
_atom_sites_solution_hydrogens geom
_atom_sites_solution_primary direct
_atom_sites_solution_secondary difmap
_audit_creation_method SHELXL-97
_cell_angle_alpha 79.24(3)
_cell_angle_beta 88.39(2)
_cell_angle_gamma 84.33(2)
_cell_formula_units_Z 2
_cell_length_a 7.506(2)
_cell_length_b 9.118(2)
_cell_length_c 11.635(4)
_cell_measurement_temperature 120(2)
_cell_volume 778.4(4)
_computing_cell_refinement SMART
_computing_data_collection SMART
_computing_data_reduction SAINTPLUS
_computing_structure_refinement 'SHELXTL (Sheldrick, 1997)'
_computing_structure_solution 'SHELXTL (Sheldrick, 1990)'
_diffrn_ambient_temperature 120(2)
_diffrn_measured_fraction_theta_full 0.999
_diffrn_measured_fraction_theta_max 0.999
_diffrn_measurement_device_type 'Bruker APEX CCD-Area Detector'
_diffrn_measurement_method SMART
_diffrn_radiation_monochromator graphite
_diffrn_radiation_source 'fine-focus sealed tube'
_diffrn_radiation_type MoK\a
_diffrn_radiation_wavelength 0.71073
_diffrn_reflns_av_R_equivalents 0.0168
_diffrn_reflns_av_sigmaI/netI 0.0192
_diffrn_reflns_limit_h_max 8
_diffrn_reflns_limit_h_min -8
_diffrn_reflns_limit_k_max 10
_diffrn_reflns_limit_k_min -10
_diffrn_reflns_limit_l_max 12
_diffrn_reflns_limit_l_min -12
_diffrn_reflns_number 6062
_diffrn_reflns_theta_full 23.25
_diffrn_reflns_theta_max 23.25
_diffrn_reflns_theta_min 1.78
_exptl_absorpt_coefficient_mu 0.258
_exptl_absorpt_correction_T_max 0.989
_exptl_absorpt_correction_T_min 0.843
_exptl_absorpt_correction_type empirical
_exptl_absorpt_process_details 'SADABS; Sheldrick, 1996'
_exptl_crystal_colour Yellow
_exptl_crystal_density_diffrn 1.436
_exptl_crystal_density_method 'not measured'
_exptl_crystal_description Block
_exptl_crystal_F_000 348
_exptl_crystal_size_max 0.40
_exptl_crystal_size_mid 0.36
_exptl_crystal_size_min 0.31
_refine_diff_density_max 0.166
_refine_diff_density_min -0.200
_refine_diff_density_rms 0.038
_refine_ls_extinction_method none
_refine_ls_goodness_of_fit_ref 1.135
_refine_ls_hydrogen_treatment mixed
_refine_ls_matrix_type full
_refine_ls_number_parameters 225
_refine_ls_number_reflns 2234
_refine_ls_number_restraints 0
_refine_ls_restrained_S_all 1.135
_refine_ls_R_factor_all 0.0324
_refine_ls_R_factor_gt 0.0275
_refine_ls_shift/su_max 0.000
_refine_ls_shift/su_mean 0.000
_refine_ls_structure_factor_coef Fsqd
_refine_ls_weighting_details 'calc w=1/[\s^2^(Fo^2^)+(0.0419P)^2^+0.1601P] where P=(Fo^2^+2Fc^2^)/3'
_refine_ls_weighting_scheme calc
_refine_ls_wR_factor_gt 0.0744
_refine_ls_wR_factor_ref 0.0781
_reflns_number_gt 1960
_reflns_number_total 2234
_reflns_threshold_expression >2sigma(I)
_cod_data_source_file 04_cphen.CIF
_cod_data_source_block datam
_cod_depositor_comments
;
The following automatic conversions were performed:

'_symmetry_cell_setting' value 'Triclinic' changed to 'triclinic'
according to
/usr/data/users/saulius/crontab/automatic-downloads/rss-feeds/ACS/lib/dictionaries/cif_core.dic
dictionary named 'cif_core.dic' version 2.4.2 from
2011-04-26.

'_exptl_absorpt_correction_type' value 'Empirical'
changed to 'empirical' according to
/usr/data/users/saulius/crontab/automatic-downloads/rss-feeds/ACS/lib/dictionaries/cif_core.dic
dictionary named 'cif_core.dic' version 2.4.2 from 2011-04-26.

Automatic conversion script
Id: cif_fix_values 2281 2013-09-26 08:29:07Z andrius 

 Adding full bibliography for 4511578--4511594.cif.
;
_cod_database_code 4511589

loop_
_symmetry_equiv_pos_as_xyz
'x, y, z'
'-x, -y, -z'

loop_
_atom_site_label
_atom_site_type_symbol
_atom_site_fract_x
_atom_site_fract_y
_atom_site_fract_z
_atom_site_U_iso_or_equiv
_atom_site_adp_type
_atom_site_occupancy
_atom_site_symmetry_multiplicity
_atom_site_calc_flag
_atom_site_refinement_flags
H21 H 0.890(3) 0.175(3) 0.325(2) 0.063(7) Uiso 1 1 d .
H20 H 0.883(3) 0.009(2) 0.5946(19) 0.048(6) Uiso 1 1 d .
Cl24 Cl 0.08354(5) 0.54855(5) 0.34580(4) 0.03170(16) Uani 1 1 d .
N4 N 0.63996(17) 0.67642(14) 0.03927(12) 0.0244(3) Uani 1 1 d .
N7 N 0.85297(17) 1.18892(14) 0.16813(11) 0.0215(3) Uani 1 1 d .
B21 B 0.7798(2) 0.1559(2) 0.47955(16) 0.0220(4) Uani 1 1 d .
O21 O 0.91575(14) 0.14139(12) 0.40030(10) 0.0239(3) Uani 1 1 d .
O20 O 0.79478(16) 0.07277(14) 0.58908(10) 0.0298(3) Uani 1 1 d .
C21 C 0.6040(2) 0.26176(17) 0.44732(13) 0.0210(4) Uani 1 1 d .
C22 C 0.4413(2) 0.22327(18) 0.50020(14) 0.0227(4) Uani 1 1 d .
H22 H 0.4405 0.1353 0.5586 0.027 Uiso 1 1 calc R
C23 C 0.2806(2) 0.30956(18) 0.46997(14) 0.0234(4) Uani 1 1 d .
H23 H 0.1711 0.2803 0.5057 0.028 Uiso 1 1 calc R
C24 C 0.2842(2) 0.43884(18) 0.38677(14) 0.0222(4) Uani 1 1 d .
C25 C 0.4420(2) 0.48375(17) 0.33336(14) 0.0236(4) Uani 1 1 d .
H25 H 0.4422 0.5742 0.2775 0.028 Uiso 1 1 calc R
C26 C 0.5997(2) 0.39379(17) 0.36331(14) 0.0228(4) Uani 1 1 d .
H26 H 0.7082 0.4226 0.3257 0.027 Uiso 1 1 calc R
C1 C 0.6856(2) 0.92287(18) -0.14053(14) 0.0222(4) Uani 1 1 d .
H1 H 0.7016 1.0051 -0.2022 0.027 Uiso 1 1 calc R
C2 C 0.6280(2) 0.79404(19) -0.16403(15) 0.0257(4) Uani 1 1 d .
H2 H 0.6032 0.7858 -0.2421 0.031 Uiso 1 1 calc R
C3 C 0.6059(2) 0.67431(18) -0.07169(15) 0.0259(4) Uani 1 1 d .
H3 H 0.5640 0.5863 -0.0896 0.031 Uiso 1 1 calc R
C4 C 0.6968(2) 0.80512(17) 0.06315(14) 0.0207(4) Uani 1 1 d .
C5 C 0.7314(2) 0.80949(18) 0.18281(14) 0.0225(4) Uani 1 1 d .
H5 H 0.7171 0.7233 0.2411 0.027 Uiso 1 1 calc R
C6 C 0.7839(2) 0.93316(17) 0.21456(13) 0.0222(4) Uani 1 1 d .
H6 H 0.8066 0.9324 0.2946 0.027 Uiso 1 1 calc R
C7 C 0.80595(19) 1.06604(17) 0.12940(13) 0.0195(4) Uani 1 1 d .
C8 C 0.8748(2) 1.31176(18) 0.08944(14) 0.0241(4) Uani 1 1 d .
H8 H 0.9050 1.3983 0.1162 0.029 Uiso 1 1 calc R
C9 C 0.8556(2) 1.31990(18) -0.03048(14) 0.0246(4) Uani 1 1 d .
H9 H 0.8759 1.4092 -0.0838 0.029 Uiso 1 1 calc R
C10 C 0.8074(2) 1.19766(17) -0.07039(14) 0.0219(4) Uani 1 1 d .
H10 H 0.7935 1.2017 -0.1519 0.026 Uiso 1 1 calc R
C11 C 0.77818(19) 1.06553(17) 0.00987(13) 0.0187(4) Uani 1 1 d .
C12 C 0.72107(19) 0.93263(17) -0.02427(13) 0.0194(4) Uani 1 1 d .

loop_
_atom_site_aniso_label
_atom_site_aniso_U_11
_atom_site_aniso_U_22
_atom_site_aniso_U_33
_atom_site_aniso_U_23
_atom_site_aniso_U_13
_atom_site_aniso_U_12
Cl24 0.0244(2) 0.0356(3) 0.0303(3) 0.00182(19) 0.00069(18) 0.00552(18)
N4 0.0222(7) 0.0221(8) 0.0287(8) -0.0042(6) -0.0001(6) -0.0012(6)
N7 0.0186(7) 0.0225(7) 0.0232(7) -0.0044(6) 0.0023(6) -0.0018(5)
B21 0.0252(10) 0.0223(10) 0.0200(10) -0.0055(8) -0.0014(8) -0.0056(8)
O21 0.0221(6) 0.0282(6) 0.0199(6) -0.0018(5) -0.0005(5) 0.0009(5)
O20 0.0281(7) 0.0351(7) 0.0217(7) 0.0002(5) 0.0014(5) 0.0074(6)
C21 0.0242(9) 0.0218(8) 0.0188(8) -0.0076(7) -0.0006(7) -0.0032(7)
C22 0.0277(9) 0.0230(9) 0.0169(8) -0.0026(6) 0.0009(7) -0.0017(7)
C23 0.0214(8) 0.0269(9) 0.0221(9) -0.0045(7) 0.0042(7) -0.0036(7)
C24 0.0224(9) 0.0238(9) 0.0210(8) -0.0068(7) -0.0015(7) 0.0003(7)
C25 0.0284(9) 0.0194(9) 0.0227(9) -0.0027(7) -0.0004(7) -0.0036(7)
C26 0.0216(8) 0.0233(9) 0.0247(9) -0.0054(7) 0.0025(7) -0.0065(7)
C1 0.0191(8) 0.0254(9) 0.0201(9) -0.0008(7) 0.0013(7) 0.0014(7)
C2 0.0233(8) 0.0317(10) 0.0231(9) -0.0095(7) -0.0004(7) 0.0016(7)
C3 0.0234(9) 0.0254(9) 0.0302(10) -0.0094(7) 0.0005(7) -0.0017(7)
C4 0.0147(8) 0.0211(9) 0.0248(9) -0.0022(7) 0.0022(6) 0.0010(6)
C5 0.0209(8) 0.0225(9) 0.0210(9) 0.0029(7) 0.0009(7) -0.0006(7)
C6 0.0212(8) 0.0262(9) 0.0174(8) -0.0008(7) 0.0000(7) -0.0005(7)
C7 0.0135(8) 0.0233(9) 0.0207(8) -0.0027(7) 0.0022(6) 0.0008(6)
C8 0.0226(8) 0.0204(9) 0.0291(9) -0.0037(7) 0.0024(7) -0.0038(7)
C9 0.0228(9) 0.0206(9) 0.0277(9) 0.0022(7) 0.0030(7) -0.0026(7)
C10 0.0178(8) 0.0258(9) 0.0194(8) 0.0009(7) 0.0016(7) 0.0008(7)
C11 0.0122(8) 0.0210(8) 0.0212(8) -0.0015(6) 0.0025(6) 0.0017(6)
C12 0.0120(8) 0.0224(8) 0.0223(8) -0.0025(7) 0.0021(6) 0.0027(6)

loop_
_atom_type_symbol
_atom_type_description
_atom_type_scat_dispersion_real
_atom_type_scat_dispersion_imag
_atom_type_scat_source
C C 0.0033 0.0016 'International Tables Vol C Tables 4.2.6.8 and 6.1.1.4'
H H 0.0000 0.0000 'International Tables Vol C Tables 4.2.6.8 and 6.1.1.4'
B B 0.0013 0.0007 'International Tables Vol C Tables 4.2.6.8 and 6.1.1.4'
N N 0.0061 0.0033 'International Tables Vol C Tables 4.2.6.8 and 6.1.1.4'
O O 0.0106 0.0060 'International Tables Vol C Tables 4.2.6.8 and 6.1.1.4'
Cl Cl 0.1484 0.1585 'International Tables Vol C Tables 4.2.6.8 and 6.1.1.4'

loop_
_geom_angle_atom_site_label_1
_geom_angle_atom_site_label_2
_geom_angle_atom_site_label_3
_geom_angle
C3 N4 C4 116.98(14)
C8 N7 C7 118.10(14)
O20 B21 O21 119.17(16)
O20 B21 C21 118.47(15)
O21 B21 C21 122.33(14)
C22 C21 C26 117.15(14)
C22 C21 B21 120.06(14)
C26 C21 B21 122.76(14)
C23 C22 C21 122.08(15)
C24 C23 C22 118.35(15)
C23 C24 C25 121.94(15)
C23 C24 Cl24 119.33(12)
C25 C24 Cl24 118.73(13)
C24 C25 C26 118.47(15)
C25 C26 C21 121.98(15)
C2 C1 C12 119.40(15)
C1 C2 C3 119.21(15)
N4 C3 C2 123.97(15)
N4 C4 C12 123.09(14)
N4 C4 C5 117.48(14)
C12 C4 C5 119.43(14)
C6 C5 C4 121.44(14)
C5 C6 C7 121.04(14)
N7 C7 C11 122.55(14)
N7 C7 C6 117.95(14)
C11 C7 C6 119.50(14)
N7 C8 C9 123.24(15)
C10 C9 C8 119.20(15)
C9 C10 C11 119.78(15)
C10 C11 C7 117.07(14)
C10 C11 C12 123.50(14)
C7 C11 C12 119.43(14)
C1 C12 C4 117.34(14)
C1 C12 C11 123.54(14)
C4 C12 C11 119.12(14)

loop_
_geom_bond_atom_site_label_1
_geom_bond_atom_site_label_2
_geom_bond_distance
Cl24 C24 1.7493(17)
N4 C3 1.327(2)
N4 C4 1.365(2)
N7 C8 1.328(2)
N7 C7 1.363(2)
B21 O20 1.357(2)
B21 O21 1.369(2)
B21 C21 1.567(2)
C21 C22 1.398(2)
C21 C26 1.400(2)
C22 C23 1.389(2)
C23 C24 1.381(2)
C24 C25 1.385(2)
C25 C26 1.386(2)
C1 C2 1.367(2)
C1 C12 1.407(2)
C2 C3 1.400(2)
C4 C12 1.418(2)
C4 C5 1.432(2)
C5 C6 1.347(2)
C6 C7 1.435(2)
C7 C11 1.413(2)
C8 C9 1.394(2)
C9 C10 1.368(2)
C10 C11 1.411(2)
C11 C12 1.450(2)
